data_4117105
loop_
_publ_author_name
'Michael Veith'
'Sanjay Mathur'
'Volker Huch'

_publ_contact_author
;
         Michael Veith
         Institut f\"ur Anorganische Chemie
         Universit\"at des Saarlandes
         Postfach 151150
         66041 Saarbr\"ucken
         Deutschland
;
_publ_contact_author_email veith@sbusol.rz.uni-sb.de
_publ_contact_author_fax '0681 302 3995'
_publ_contact_author_phone '0681 302 2265'
_publ_section_title
;
 Designed Synthesis and Molecular Structure of the First Heterotermetallic
 Alkoxide
;
_journal_name_full 'Journal of the American Chemical Society'
_journal_page_first 903
_journal_page_last 904
_journal_paper_doi 10.1021/ja953255z
_journal_volume 118
_journal_year 1996
_chemical_formula_sum 'C27 H63 Cd I O9 Zr2'
_chemical_formula_weight 953.51
_chemical_name_systematic
;
 ?
;
_space_group_IT_number 2
_symmetry_cell_setting triclinic
_symmetry_space_group_name_Hall '-P 1'
_symmetry_space_group_name_H-M 'P -1'
_atom_sites_solution_hydrogens geom
_atom_sites_solution_primary direct
_atom_sites_solution_secondary difmap
_audit_creation_method SHELXL
_cell_angle_alpha 95.41(8)
_cell_angle_beta 99.84(9)
_cell_angle_gamma 111.22(7)
_cell_formula_units_Z 2
_cell_length_a 9.815(10)
_cell_length_b 11.450(9)
_cell_length_c 20.686(24)
_cell_measurement_temperature 293(2)
_cell_volume 2104(4)
_computing_structure_refinement 'SHELXL-93 (Sheldrick, 1993)'
_computing_structure_solution 'SHELXS-86 (Sheldrick, 1990)'
_diffrn_ambient_temperature 293(2)
_diffrn_radiation_monochromator graphite
_diffrn_radiation_source 'fine-focus sealed tube'
_diffrn_radiation_type MoK\a
_diffrn_radiation_wavelength 0.71073
_diffrn_reflns_av_R_equivalents 0.0104
_diffrn_reflns_av_sigmaI/netI 0.0115
_diffrn_reflns_limit_h_max 11
_diffrn_reflns_limit_h_min -11
_diffrn_reflns_limit_k_max 13
_diffrn_reflns_limit_k_min -13
_diffrn_reflns_limit_l_max 24
_diffrn_reflns_limit_l_min 0
_diffrn_reflns_number 7812
_diffrn_reflns_theta_max 25.00
_diffrn_reflns_theta_min 1.94
_exptl_absorpt_coefficient_mu 1.758
_exptl_absorpt_correction_type empirical
_exptl_crystal_density_diffrn 1.505
_exptl_crystal_F_000 956
_exptl_crystal_size_max 0.6
_exptl_crystal_size_mid 0.4
_exptl_crystal_size_min 0.3
_refine_diff_density_max 1.234
_refine_diff_density_min -1.908
_refine_diff_density_rms 0.096
_refine_ls_extinction_method none
_refine_ls_goodness_of_fit_all 1.054
_refine_ls_goodness_of_fit_obs 1.059
_refine_ls_matrix_type full
_refine_ls_number_parameters 363
_refine_ls_number_reflns 7409
_refine_ls_number_restraints 0
_refine_ls_restrained_S_all 1.057
_refine_ls_restrained_S_obs 1.059
_refine_ls_R_factor_all 0.0542
_refine_ls_R_factor_obs 0.0470
_refine_ls_shift/esd_max 1.765
_refine_ls_shift/esd_mean 0.056
_refine_ls_structure_factor_coef Fsqd
_refine_ls_weighting_details 'w=1/[\s^2^(Fo^2^)+(0.0692P)^2^+4.6177P] where P=(Fo^2^+2Fc^2^)/3'
_refine_ls_weighting_scheme calc
_refine_ls_wR_factor_all 0.1396
_refine_ls_wR_factor_obs 0.1300
_reflns_number_observed 6442
_reflns_number_total 7412
_reflns_observed_criterion >2sigma(I)
_cod_data_source_file ja953255z_1.cif
_cod_data_source_block comp1
_cod_depositor_comments
;
The following automatic conversions were performed:

'_refine_ls_weighting_scheme' value 'calc
w=1/[\s^2^(Fo^2^)+(0.0692P)^2^+4.6177P] where P=(Fo^2^+2Fc^2^)/3' was
changed to 'calc'. New tag '_refine_ls_weighting_details' was
created. The value of the new tag was set to
'w=1/[\s^2^(Fo^2^)+(0.0692P)^2^+4.6177P] where P=(Fo^2^+2Fc^2^)/3'.

Automatic conversion script
Id: cif_fix_values 3143 2015-03-26 13:38:13Z robertas 
;
_cod_original_cell_volume 2104.3(36)
_cod_database_code 4117105

loop_
_symmetry_equiv_pos_as_xyz
'x, y, z'
'-x, -y, -z'

loop_
_atom_site_aniso_label
_atom_site_aniso_U_11
_atom_site_aniso_U_22
_atom_site_aniso_U_33
_atom_site_aniso_U_23
_atom_site_aniso_U_13
_atom_site_aniso_U_12
Zr1 0.0528(3) 0.0623(3) 0.0460(3) 0.0062(2) 0.0053(2) 0.0159(2)
Zr2 0.0589(3) 0.0495(3) 0.0536(3) 0.0100(2) 0.0150(2) 0.0165(2)
Cd 0.0523(2) 0.0602(2) 0.0671(3) 0.0021(2) 0.0046(2) 0.0044(2)
I 0.0879(4) 0.1008(4) 0.1266(5) 0.0124(3) -0.0189(3) -0.0286(3)
O1 0.053(2) 0.052(2) 0.054(2) 0.0052(14) 0.0126(15) 0.0225(15)
O2 0.051(2) 0.060(2) 0.052(2) 0.0029(15) 0.0128(14) 0.023(2)
O3 0.067(2) 0.077(2) 0.051(2) 0.009(2) 0.001(2) 0.023(2)
O4 0.055(2) 0.059(2) 0.066(2) 0.002(2) 0.004(2) 0.003(2)
O5 0.072(2) 0.071(2) 0.066(2) 0.023(2) 0.016(2) 0.012(2)
O6 0.073(3) 0.115(4) 0.081(3) 0.030(3) 0.006(2) 0.046(3)
O7 0.108(4) 0.109(4) 0.047(2) 0.000(2) 0.011(2) 0.040(3)
O8 0.126(4) 0.063(3) 0.104(4) 0.029(2) 0.035(3) 0.044(3)
O9 0.080(3) 0.091(3) 0.078(3) 0.024(2) 0.039(2) 0.026(2)
C1 0.086(4) 0.079(4) 0.084(4) 0.002(3) 0.023(3) 0.047(4)
C2 0.085(5) 0.122(6) 0.131(7) 0.027(5) 0.045(5) 0.061(5)
C3 0.153(8) 0.107(6) 0.101(6) -0.023(5) 0.024(6) 0.069(6)
C4 0.079(4) 0.105(5) 0.112(6) -0.007(4) 0.031(4) 0.048(4)
C5 0.141(7) 0.107(6) 0.097(5) -0.009(4) 0.034(5) 0.071(6)
C6 0.106(8) 0.165(11) 0.398(24) -0.001(13) 0.140(12) 0.049(8)
C7 0.113(6) 0.151(8) 0.060(4) 0.007(4) -0.010(4) 0.072(6)
C8 0.153(9) 0.206(12) 0.071(5) -0.024(6) -0.008(5) 0.082(9)
C9 0.121(8) 0.192(11) 0.123(8) 0.005(7) -0.021(6) 0.091(8)
C10 0.081(6) 0.106(7) 0.156(9) -0.034(6) 0.012(6) -0.040(5)
C11 0.069(7) 0.188(14) 0.513(38) -0.137(19) 0.047(13) -0.036(8)
C12 0.164(13) 0.139(11) 0.384(28) -0.135(16) 0.071(16) -0.062(10)
C13 0.101(5) 0.085(5) 0.090(5) 0.040(4) 0.036(4) 0.020(4)
C14 0.133(8) 0.083(5) 0.145(8) 0.040(5) 0.035(6) 0.030(5)
C15 0.116(7) 0.139(8) 0.154(9) 0.057(7) 0.079(7) 0.026(6)
C16 0.106(7) 0.185(11) 0.144(9) 0.071(8) -0.001(6) 0.074(8)
C17 0.213(16) 0.270(19) 0.193(14) -0.014(13) -0.110(13) 0.133(15)
C18 0.225(18) 0.189(15) 0.367(27) 0.122(17) -0.011(17) 0.125(14)
C19 0.171(10) 0.172(10) 0.061(5) -0.021(6) 0.029(6) 0.041(8)
C20 0.265(19) 0.279(19) 0.088(7) -0.018(9) 0.093(10) -0.014(15)
C21 0.173(13) 0.384(26) 0.093(8) -0.105(12) 0.007(8) 0.029(15)
C22 0.198(13) 0.130(9) 0.250(15) 0.113(10) 0.093(12) 0.101(10)
C23 0.353(30) 0.249(21) 0.391(30) 0.187(21) 0.119(25) 0.219(23)
C24 0.372(32) 0.273(22) 0.724(51) 0.360(30) 0.355(36) 0.231(24)
C25 0.144(9) 0.194(12) 0.120(8) 0.027(8) 0.088(8) 0.000(8)
C26 0.216(15) 0.222(15) 0.120(9) -0.019(9) 0.100(10) -0.008(12)
C27 0.573(45) 0.183(16) 0.433(35) -0.061(19) 0.433(38) -0.123(22)

loop_
_atom_site_label
_atom_site_type_symbol
_atom_site_fract_x
_atom_site_fract_y
_atom_site_fract_z
_atom_site_U_iso_or_equiv
_atom_site_thermal_displace_type
_atom_site_occupancy
_atom_site_calc_flag
_atom_site_refinement_flags
Zr1 Zr 0.09744(6) 0.21054(5) 0.32821(2) 0.0564(2) Uani 1 d .
Zr2 Zr 0.07169(6) 0.32458(5) 0.18624(2) 0.05485(15) Uani 1 d .
Cd Cd -0.19204(4) 0.05823(4) 0.20188(2) 0.06656(15) Uani 1 d .
I I -0.44594(7) -0.13849(6) 0.15283(3) 0.1298(3) Uani 1 d .
O1 O 0.0687(4) 0.1395(3) 0.2181(2) 0.0525(7) Uani 1 d .
O2 O -0.0735(4) 0.2632(3) 0.2628(2) 0.0542(8) Uani 1 d .
O3 O -0.1277(4) 0.1980(4) 0.1274(2) 0.0676(9) Uani 1 d .
O4 O 0.2201(4) 0.3712(4) 0.2848(2) 0.0673(9) Uani 1 d .
O5 O -0.0884(5) 0.0445(4) 0.3117(2) 0.0732(10) Uani 1 d .
O6 O 0.2518(5) 0.1511(5) 0.3598(2) 0.0876(13) Uani 1 d .
O7 O 0.0869(6) 0.2943(5) 0.4114(2) 0.0900(14) Uani 1 d .
O8 O 0.0442(6) 0.4804(4) 0.1812(3) 0.0936(14) Uani 1 d .
O9 O 0.2067(5) 0.3379(4) 0.1278(2) 0.0815(12) Uani 1 d .
C1 C 0.1294(8) 0.0484(6) 0.1952(3) 0.079(2) Uani 1 d .
H H 0.1158(8) -0.0135(6) 0.2256(3) 0.164(16) Uiso 1 calc R
C2 C 0.2957(9) 0.1144(8) 0.2008(5) 0.103(2) Uani 1 d .
H H 0.3432(9) 0.1577(8) 0.2457(5) 0.271(12) Uiso 1 calc R
H H 0.3133(9) 0.1749(8) 0.1710(5) 0.271(12) Uiso 1 calc R
H H 0.3365(9) 0.0527(8) 0.1894(5) 0.271(12) Uiso 1 calc R
C3 C 0.0429(12) -0.0221(9) 0.1283(4) 0.118(3) Uani 1 d .
H H -0.0613(12) -0.0610(9) 0.1292(4) 0.271(12) Uiso 1 calc R
H H 0.0785(12) -0.0867(9) 0.1154(4) 0.271(12) Uiso 1 calc R
H H 0.0552(12) 0.0355(9) 0.0969(4) 0.271(12) Uiso 1 calc R
C4 C -0.1731(8) 0.3237(8) 0.2784(4) 0.096(2) Uani 1 d .
H H -0.2153(8) 0.3419(8) 0.2359(4) 0.164(16) Uiso 1 calc R
C5 C -0.0877(11) 0.4516(8) 0.3220(4) 0.109(3) Uani 1 d .
H H -0.0061(11) 0.4999(8) 0.3033(4) 0.271(12) Uiso 1 calc R
H H -0.0492(11) 0.4403(8) 0.3658(4) 0.271(12) Uiso 1 calc R
H H -0.1534(11) 0.4961(8) 0.3245(4) 0.271(12) Uiso 1 calc R
C6 C -0.2947(12) 0.2444(12) 0.2991(10) 0.216(8) Uani 1 d .
H H -0.3416(12) 0.1657(12) 0.2683(10) 0.271(12) Uiso 1 calc R
H H -0.3652(12) 0.2842(12) 0.3010(10) 0.271(12) Uiso 1 calc R
H H -0.2620(12) 0.2281(12) 0.3426(10) 0.271(12) Uiso 1 calc R
C7 C -0.2110(10) 0.1978(10) 0.0631(3) 0.106(3) Uani 1 d .
H H -0.1504(10) 0.2735(10) 0.0472(3) 0.164(16) Uiso 1 calc R
C8 C -0.2316(13) 0.0885(12) 0.0146(4) 0.147(4) Uani 1 d .
H H -0.1360(13) 0.0848(12) 0.0132(4) 0.271(12) Uiso 1 calc R
H H -0.2780(13) 0.0966(12) -0.0286(4) 0.271(12) Uiso 1 calc R
H H -0.2944(13) 0.0120(12) 0.0272(4) 0.271(12) Uiso 1 calc R
C9 C -0.3526(11) 0.2129(12) 0.0694(5) 0.144(4) Uani 1 d .
H H -0.3305(11) 0.2864(12) 0.1020(5) 0.271(12) Uiso 1 calc R
H H -0.4175(11) 0.1388(12) 0.0830(5) 0.271(12) Uiso 1 calc R
H H -0.4011(11) 0.2233(12) 0.0272(5) 0.271(12) Uiso 1 calc R
C10 C 0.3558(10) 0.4798(10) 0.3121(6) 0.142(4) Uani 1 d .
H H 0.3839(10) 0.4408(10) 0.3496(6) 0.164(16) Uiso 1 calc R
C11 C 0.4721(13) 0.4843(15) 0.2882(12) 0.298(15) Uani 1 d .
H H 0.4500(13) 0.4042(15) 0.2610(12) 0.271(12) Uiso 1 calc R
H H 0.5562(13) 0.5014(15) 0.3243(12) 0.271(12) Uiso 1 calc R
H H 0.4955(13) 0.5505(15) 0.2618(12) 0.271(12) Uiso 1 calc R
C12 C 0.3430(16) 0.5747(13) 0.3525(10) 0.276(13) Uani 1 d .
H H 0.2451(16) 0.5455(13) 0.3623(10) 0.271(12) Uiso 1 calc R
H H 0.3571(16) 0.6471(13) 0.3306(10) 0.271(12) Uiso 1 calc R
H H 0.4176(16) 0.5984(13) 0.3932(10) 0.271(12) Uiso 1 calc R
C13 C -0.1334(9) -0.0520(7) 0.3508(4) 0.093(2) Uani 1 d .
H H -0.0587(9) -0.0268(7) 0.3928(4) 0.164(16) Uiso 1 calc R
C14 C -0.1367(12) -0.1770(8) 0.3144(5) 0.122(3) Uani 1 d .
H H -0.0400(12) -0.1636(8) 0.3052(5) 0.271(12) Uiso 1 calc R
H H -0.2107(12) -0.2042(8) 0.2733(5) 0.271(12) Uiso 1 calc R
H H -0.1613(12) -0.2412(8) 0.3420(5) 0.271(12) Uiso 1 calc R
C15 C -0.2811(11) -0.0669(10) 0.3664(6) 0.134(4) Uani 1 d .
H H -0.2747(11) 0.0127(10) 0.3889(6) 0.271(12) Uiso 1 calc R
H H -0.3073(11) -0.1301(10) 0.3944(6) 0.271(12) Uiso 1 calc R
H H -0.3564(11) -0.0931(10) 0.3258(6) 0.271(12) Uiso 1 calc R
C16 C 0.3631(12) 0.1076(13) 0.3897(6) 0.140(4) Uani 1 d .
H H 0.4309(12) 0.1233(13) 0.3589(6) 0.164(16) Uiso 1 calc R
C17 C 0.4557(18) 0.1923(17) 0.4493(8) 0.237(9) Uani 1 d .
H H 0.4795(18) 0.2785(17) 0.4423(8) 0.271(12) Uiso 1 calc R
H H 0.5465(18) 0.1777(17) 0.4607(8) 0.271(12) Uiso 1 calc R
H H 0.4034(18) 0.1776(17) 0.4848(8) 0.271(12) Uiso 1 calc R
C18 C 0.3120(20) -0.0224(16) 0.3857(10) 0.252(10) Uani 1 d .
H H 0.2520(20) -0.0628(16) 0.3420(10) 0.271(12) Uiso 1 calc R
H H 0.2526(20) -0.0475(16) 0.4182(10) 0.271(12) Uiso 1 calc R
H H 0.3958(20) -0.0474(16) 0.3943(10) 0.271(12) Uiso 1 calc R
C19 C 0.0864(14) 0.3456(12) 0.4760(4) 0.144(4) Uani 1 d .
H H 0.0575(14) 0.4172(12) 0.4676(4) 0.164(16) Uiso 1 calc R
C20 C -0.0309(19) 0.2708(16) 0.5020(6) 0.241(10) Uani 1 d .
H H -0.1209(19) 0.2352(16) 0.4676(6) 0.271(12) Uiso 1 calc R
H H -0.0455(19) 0.3221(16) 0.5375(6) 0.271(12) Uiso 1 calc R
H H -0.0073(19) 0.2034(16) 0.5187(6) 0.271(12) Uiso 1 calc R
C21 C 0.2284(16) 0.4070(19) 0.5174(6) 0.252(11) Uani 1 d .
H H 0.2968(16) 0.4547(19) 0.4925(6) 0.271(12) Uiso 1 calc R
H H 0.2623(16) 0.3450(19) 0.5348(6) 0.271(12) Uiso 1 calc R
H H 0.2239(16) 0.4636(19) 0.5536(6) 0.271(12) Uiso 1 calc R
C22 C 0.0410(18) 0.6006(12) 0.1704(9) 0.170(5) Uani 1 d .
H H 0.0986(18) 0.6647(12) 0.2102(9) 0.164(16) Uiso 1 calc R
C23 C -0.1133(25) 0.5953(18) 0.1545(12) 0.287(12) Uani 1 d .
H H -0.1589(25) 0.5748(18) 0.1917(12) 0.271(12) Uiso 1 calc R
H H -0.1700(25) 0.5313(18) 0.1161(12) 0.271(12) Uiso 1 calc R
H H -0.1117(25) 0.6764(18) 0.1453(12) 0.271(12) Uiso 1 calc R
C24 C 0.1011(25) 0.6349(18) 0.1175(14) 0.376(19) Uani 1 d .
H H 0.2022(25) 0.6392(18) 0.1258(14) 0.271(12) Uiso 1 calc R
H H 0.1009(25) 0.7166(18) 0.1108(14) 0.271(12) Uiso 1 calc R
H H 0.0429(25) 0.5731(18) 0.0785(14) 0.271(12) Uiso 1 calc R
C25 C 0.2965(14) 0.3614(13) 0.0817(6) 0.164(5) Uani 1 d .
H H 0.3645(14) 0.3246(13) 0.1033(6) 0.164(16) Uiso 1 calc R
C26 C 0.2451(17) 0.2723(14) 0.0228(6) 0.208(8) Uani 1 d .
H H 0.1692(17) 0.1957(14) 0.0289(6) 0.271(12) Uiso 1 calc R
H H 0.3271(17) 0.2538(14) 0.0118(6) 0.271(12) Uiso 1 calc R
H H 0.2039(17) 0.3065(14) -0.0127(6) 0.271(12) Uiso 1 calc R
C27 C 0.3969(28) 0.4712(16) 0.0886(11) 0.440(27) Uani 1 d .
H H 0.4142(28) 0.5155(16) 0.1329(11) 0.271(12) Uiso 1 calc R
H H 0.3649(28) 0.5173(16) 0.0569(11) 0.271(12) Uiso 1 calc R
H H 0.4879(28) 0.4644(16) 0.0813(11) 0.271(12) Uiso 1 calc R

loop_
_atom_type_symbol
_atom_type_description
_atom_type_scat_dispersion_real
_atom_type_scat_dispersion_imag
_atom_type_scat_source
C C 0.0033 0.0016 'International Tables Vol C Tables 4.2.6.8 and 6.1.1.4'
H H 0.0000 0.0000 'International Tables Vol C Tables 4.2.6.8 and 6.1.1.4'
O O 0.0106 0.0060 'International Tables Vol C Tables 4.2.6.8 and 6.1.1.4'
Zr Zr -2.9673 0.5597 'International Tables Vol C Tables 4.2.6.8 and 6.1.1.4'
Cd Cd -0.8075 1.2024 'International Tables Vol C Tables 4.2.6.8 and 6.1.1.4'
I I -0.4742 1.8119 'International Tables Vol C Tables 4.2.6.8 and 6.1.1.4'

loop_
_geom_angle_atom_site_label_1
_geom_angle_atom_site_label_2
_geom_angle_atom_site_label_3
_geom_angle
O6 Zr1 O7 99.6(2)
O6 Zr1 O5 100.4(2)
O7 Zr1 O5 101.6(2)
O6 Zr1 O4 101.1(2)
O7 Zr1 O4 101.6(2)
O5 Zr1 O4 145.0(2)
O6 Zr1 O2 163.8(2)
O7 Zr1 O2 96.3(2)
O5 Zr1 O2 79.1(2)
O4 Zr1 O2 72.6(2)
O6 Zr1 O1 96.1(2)
O7 Zr1 O1 164.0(2)
O5 Zr1 O1 78.3(2)
O4 Zr1 O1 72.3(2)
O2 Zr1 O1 67.88(14)
O8 Zr2 O9 99.9(2)
O8 Zr2 O3 100.4(2)
O9 Zr2 O3 102.0(2)
O8 Zr2 O4 100.5(2)
O9 Zr2 O4 102.6(2)
O3 Zr2 O4 144.2(2)
O8 Zr2 O1 162.5(2)
O9 Zr2 O1 97.2(2)
O3 Zr2 O1 79.2(2)
O4 Zr2 O1 72.3(2)
O8 Zr2 O2 95.3(2)
O9 Zr2 O2 164.5(2)
O3 Zr2 O2 77.7(2)
O4 Zr2 O2 71.7(2)
O1 Zr2 O2 67.42(13)
O3 Cd O2 72.1(2)
O3 Cd O1 72.67(15)
O2 Cd O1 65.91(14)
O3 Cd O5 136.69(15)
O2 Cd O5 71.8(2)
O1 Cd O5 71.3(2)
O3 Cd I 112.83(13)
O2 Cd I 147.39(10)
O1 Cd I 146.62(9)
O5 Cd I 110.48(14)
C1 O1 Zr2 132.4(4)
C1 O1 Zr1 122.3(3)
Zr2 O1 Zr1 94.20(14)
C1 O1 Cd 114.5(3)
Zr2 O1 Cd 91.42(14)
Zr1 O1 Cd 91.7(2)
C4 O2 Zr1 132.0(4)
C4 O2 Zr2 122.5(4)
Zr1 O2 Zr2 93.83(14)
C4 O2 Cd 115.1(4)
Zr1 O2 Cd 92.3(2)
Zr2 O2 Cd 90.88(14)
C7 O3 Zr2 132.6(5)
C7 O3 Cd 129.7(5)
Zr2 O3 Cd 97.5(2)
C10 O4 Zr1 131.2(6)
C10 O4 Zr2 129.0(6)
Zr1 O4 Zr2 99.7(2)
C13 O5 Zr1 131.7(4)
C13 O5 Cd 131.5(4)
Zr1 O5 Cd 96.7(2)
C16 O6 Zr1 174.3(6)
C19 O7 Zr1 173.0(7)
C22 O8 Zr2 170.4(7)
C25 O9 Zr2 171.1(8)
O1 C1 C3 110.3(6)
O1 C1 C2 109.9(6)
C3 C1 C2 114.9(7)
C6 C4 O2 113.4(8)
C6 C4 C5 115.6(9)
O2 C4 C5 111.4(6)
O3 C7 C8 112.1(7)
O3 C7 C9 110.3(7)
C8 C7 C9 114.1(9)
C11 C10 C12 127.2(10)
C11 C10 O4 116.2(10)
C12 C10 O4 115.9(10)
O5 C13 C15 111.0(7)
O5 C13 C14 109.4(6)
C15 C13 C14 111.9(8)
C18 C16 O6 113.7(11)
C18 C16 C17 121.8(12)
O6 C16 C17 110.9(11)
C20 C19 C21 119.3(12)
C20 C19 O7 114.3(10)
C21 C19 O7 114.1(10)
C24 C22 O8 109.5(12)
C24 C22 C23 106.7(16)
O8 C22 C23 111.6(13)
C27 C25 O9 118.0(12)
C27 C25 C26 123.8(11)
O9 C25 C26 116.2(10)

loop_
_geom_bond_atom_site_label_1
_geom_bond_atom_site_label_2
_geom_bond_distance
Zr1 O6 1.918(5)
Zr1 O7 1.926(5)
Zr1 O5 2.053(5)
Zr1 O4 2.173(4)
Zr1 O2 2.263(4)
Zr1 O1 2.279(4)
Zr2 O8 1.908(4)
Zr2 O9 1.917(4)
Zr2 O3 2.053(5)
Zr2 O4 2.186(5)
Zr2 O1 2.270(4)
Zr2 O2 2.299(4)
Cd O3 2.324(5)
Cd O2 2.327(4)
Cd O1 2.335(4)
Cd O5 2.369(5)
Cd I 2.637(4)
O1 C1 1.456(6)
O2 C4 1.449(7)
O3 C7 1.437(8)
O4 C10 1.433(8)
O5 C13 1.416(7)
O6 C16 1.429(9)
O7 C19 1.411(9)
O8 C22 1.426(10)
O9 C25 1.387(9)
C1 C3 1.477(11)
C1 C2 1.508(10)
C4 C6 1.377(14)
C4 C5 1.504(11)
C7 C8 1.458(12)
C7 C9 1.485(12)
C10 C11 1.30(2)
C10 C12 1.36(2)
C13 C15 1.492(11)
C13 C14 1.540(12)
C16 C18 1.38(2)
C16 C17 1.43(2)
C19 C20 1.39(2)
C19 C21 1.39(2)
C22 C24 1.35(2)
C22 C23 1.47(2)
C25 C27 1.26(2)
C25 C26 1.401(15)
